data_4061019
loop_
_publ_author_name
'Bai, Dong-Ren'
'Wang, Suning'

_publ_section_title
;
 Comparative Study on Tetrahedral and Tripodal Luminescent Silane
 and Methane Compounds with a 2,2'-Dipyridylamino Group
;
_journal_coden_ASTM ORGND7
_journal_issue 25
_journal_name_full Organometallics
_journal_page_first 5958
_journal_page_last 5966
_journal_paper_doi 10.1021/om049382y
_journal_volume 23
_journal_year 2004
_chemical_formula_sum 'C65 H48 N12'
_chemical_formula_weight 997.15
_space_group_IT_number 86
_symmetry_cell_setting tetragonal
_symmetry_space_group_name_Hall '-P 4bc'
_symmetry_space_group_name_H-M 'P 42/n :2'
_cell_angle_alpha 90.00
_cell_angle_beta 90.00
_cell_angle_gamma 90.00
_cell_formula_units_Z 2
_cell_length_a 14.558(3)
_cell_length_b 14.558(3)
_cell_length_c 11.723(4)
_cell_measurement_temperature 296(2)
_cell_volume 2484.7(11)
_diffrn_ambient_temperature 296(2)
_exptl_crystal_density_diffrn 1.333
_cod_depositor_comments
;
The following automatic conversions were performed:
'_symmetry_cell_setting' value 'Tetragonal' changed to 'tetragonal'
according to '/home/saulius/struct/CIF-dictionaries/cif_core.dic'
dictionary named 'cif_core.dic' version 2.4.1 from 2010-06-29.

Automatic conversion script
Id: cif_fix_enum 1527 2010-12-29 10:47:43Z saulius 
;
_cod_original_sg_symbol_H-M 'P 42/n'
_cod_database_code 4061019

loop_
_symmetry_equiv_pos_as_xyz
'x, y, z'
'-x+1/2, -y+1/2, z'
'-y, x+1/2, z+1/2'
'y+1/2, -x, z+1/2'
'-x, -y, -z'
'x-1/2, y-1/2, -z'
'y, -x-1/2, -z-1/2'
'-y-1/2, x, -z-1/2'

loop_
_atom_site_label
_atom_site_type_symbol
_atom_site_fract_x
_atom_site_fract_y
_atom_site_fract_z
_atom_site_U_iso_or_equiv
_atom_site_adp_type
_atom_site_occupancy
_atom_site_symmetry_multiplicity
_atom_site_calc_flag
_atom_site_refinement_flags
_atom_site_disorder_assembly
_atom_site_disorder_group
C1 C 0.7500 0.7500 0.2500 0.0441(9) Uani 1 4 d S . .
C2 C 0.67289(13) 0.71876(13) 0.17020(14) 0.0462(5) Uani 1 1 d . . .
C3 C 0.58680(14) 0.75753(14) 0.16693(16) 0.0533(5) Uani 1 1 d . . .
H3A H 0.5717 0.8028 0.2197 0.064 Uiso 1 1 calc R . .
N1 N 0.47577(13) 0.63388(12) -0.07304(13) 0.0632(5) Uani 1 1 d . . .
C6 C 0.62744(14) 0.62351(14) 0.01365(16) 0.0555(6) Uani 1 1 d . . .
H6A H 0.6419 0.5769 -0.0375 0.067 Uiso 1 1 calc R . .
C4 C 0.52262(15) 0.73112(14) 0.08782(16) 0.0577(6) Uani 1 1 d . . .
H4A H 0.4655 0.7597 0.0866 0.069 Uiso 1 1 calc R . .
C7 C 0.69109(14) 0.65177(14) 0.09052(15) 0.0521(5) Uani 1 1 d . . .
H7A H 0.7491 0.6249 0.0893 0.063 Uiso 1 1 calc R . .
C5 C 0.54175(14) 0.66308(14) 0.01058(16) 0.0537(5) Uani 1 1 d . . .
C13 C 0.51078(16) 0.61029(17) -0.18067(18) 0.0659(6) Uani 1 1 d . . .
C8 C 0.38623(16) 0.62912(14) -0.04839(19) 0.0597(6) Uani 1 1 d . . .
N3 N 0.57154(16) 0.66800(18) -0.2269(2) 0.0960(8) Uani 1 1 d . . .
C14 C 0.48351(17) 0.53156(18) -0.2315(2) 0.0779(7) Uani 1 1 d . . .
H14A H 0.4409 0.4931 -0.1968 0.093 Uiso 1 1 calc R . .
N2 N 0.32811(16) 0.63546(16) -0.1374(2) 0.0954(7) Uani 1 1 d . . .
C9 C 0.35309(18) 0.61570(16) 0.0586(2) 0.0762(7) Uani 1 1 d . . .
H9A H 0.3936 0.6091 0.1194 0.091 Uiso 1 1 calc R . .
C10 C 0.2608(2) 0.6118(2) 0.0772(3) 0.1081(11) Uani 1 1 d . . .
H10A H 0.2381 0.6042 0.1508 0.130 Uiso 1 1 calc R . .
C16 C 0.5817(3) 0.5649(4) -0.3819(3) 0.1285(15) Uani 1 1 d . . .
H16A H 0.6073 0.5491 -0.4519 0.154 Uiso 1 1 calc R . .
C11 C 0.2025(2) 0.6192(3) -0.0119(4) 0.1303(15) Uani 1 1 d . . .
H11A H 0.1392 0.6178 -0.0009 0.156 Uiso 1 1 calc R . .
C17 C 0.6069(2) 0.6424(3) -0.3292(3) 0.1136(12) Uani 1 1 d . . .
H17A H 0.6503 0.6801 -0.3639 0.136 Uiso 1 1 calc R . .
C15 C 0.5195(2) 0.5106(3) -0.3329(3) 0.1096(11) Uani 1 1 d . . .
H15A H 0.5008 0.4573 -0.3700 0.132 Uiso 1 1 calc R . .
C12 C 0.2382(2) 0.6285(3) -0.1172(4) 0.1253(12) Uani 1 1 d . . .
H12A H 0.1981 0.6302 -0.1790 0.150 Uiso 1 1 calc R . .

loop_
_atom_site_aniso_label
_atom_site_aniso_U_11
_atom_site_aniso_U_22
_atom_site_aniso_U_33
_atom_site_aniso_U_23
_atom_site_aniso_U_13
_atom_site_aniso_U_12
C1 0.0473(14) 0.0473(14) 0.0378(19) 0.000 0.000 0.000
C2 0.0501(12) 0.0477(12) 0.0407(10) 0.0021(9) -0.0014(8) 0.0001(10)
C3 0.0565(13) 0.0512(12) 0.0523(11) -0.0069(9) -0.0042(10) 0.0064(10)
N1 0.0624(13) 0.0820(14) 0.0451(10) -0.0106(9) -0.0041(8) -0.0032(10)
C6 0.0627(15) 0.0555(13) 0.0483(12) -0.0087(9) -0.0026(10) 0.0051(11)
C4 0.0537(13) 0.0609(14) 0.0585(12) -0.0031(10) -0.0079(10) 0.0087(11)
C7 0.0517(12) 0.0583(13) 0.0463(11) -0.0053(9) -0.0024(9) 0.0059(10)
C5 0.0558(14) 0.0582(13) 0.0471(11) -0.0005(9) -0.0065(9) -0.0025(11)
C13 0.0588(14) 0.0861(18) 0.0528(13) 0.0016(12) -0.0099(11) 0.0006(13)
C8 0.0616(15) 0.0581(14) 0.0594(13) -0.0077(10) -0.0069(12) -0.0024(11)
N3 0.0913(17) 0.127(2) 0.0698(14) 0.0136(13) -0.0019(12) -0.0168(15)
C14 0.0828(17) 0.0842(18) 0.0666(16) -0.0192(13) -0.0075(13) -0.0071(14)
N2 0.0715(16) 0.1127(19) 0.1020(17) -0.0147(13) -0.0201(13) 0.0078(13)
C9 0.0761(18) 0.0757(17) 0.0768(16) -0.0110(13) 0.0049(13) -0.0109(13)
C10 0.100(3) 0.107(2) 0.118(3) -0.0312(19) 0.040(2) -0.030(2)
C16 0.104(3) 0.219(5) 0.0633(18) -0.033(3) 0.0135(19) 0.016(3)
C11 0.067(2) 0.141(3) 0.183(4) -0.066(3) 0.019(3) -0.011(2)
C17 0.087(2) 0.182(4) 0.071(2) 0.029(2) 0.0037(17) -0.014(2)
C15 0.109(3) 0.136(3) 0.084(2) -0.049(2) -0.0064(19) 0.015(2)
C12 0.070(2) 0.141(3) 0.165(4) -0.043(3) -0.033(2) 0.011(2)

loop_
_geom_bond_atom_site_label_1
_geom_bond_atom_site_label_2
_geom_bond_distance
_geom_bond_site_symmetry_2
_geom_bond_publ_flag
C1 C2 1.5304(18) . ?
C1 C2 1.5304(18) 7_576 ?
C1 C2 1.5304(18) 2_665 ?
C1 C2 1.5304(18) 8_756 ?
C2 C3 1.375(3) . ?
C2 C7 1.376(3) . ?
C3 C4 1.371(3) . ?
N1 C8 1.337(3) . ?
N1 C13 1.404(3) . ?
N1 C5 1.437(2) . ?
C6 C7 1.356(3) . ?
C6 C5 1.375(3) . ?
C4 C5 1.371(3) . ?
C13 N3 1.335(3) . ?
C13 C14 1.352(3) . ?
C8 N2 1.347(3) . ?
C8 C9 1.358(3) . ?
N3 C17 1.358(4) . ?
C14 C15 1.334(4) . ?
N2 C12 1.334(4) . ?
C9 C10 1.363(4) . ?
C10 C11 1.351(4) . ?
C16 C15 1.332(5) . ?
C16 C17 1.337(5) . ?
C11 C12 1.346(5) . ?
